data_7057945
loop_
_publ_author_name
'Jain, Kavita'
'Chaudhuri, Saikat'
'Pal, Kuntal'
'Das, Kalpataru'

_publ_section_title
;
 The Knoevenagel condensation using quinine as an organocatalyst under
 solvent-free conditions
;
_journal_issue 3
_journal_name_full 'New Journal of Chemistry'
_journal_page_first 1299
_journal_paper_doi 10.1039/C8NJ04219E
_journal_volume 43
_journal_year 2019
_chemical_formula_moiety 'C12 H11 N O2'
_chemical_formula_sum 'C12 H11 N O2'
_chemical_formula_weight 201.22
_space_group_crystal_system triclinic
_space_group_IT_number 2
_space_group_name_Hall '-P 1'
_space_group_name_H-M_alt 'P -1'
_symmetry_Int_Tables_number 2
_symmetry_space_group_name_Hall '-P 1'
_symmetry_space_group_name_H-M 'P -1'
_atom_sites_solution_primary direct
_audit_creation_date 2018-07-02
_audit_creation_method
;
Olex2 1.2
(compiled 2018.04.26 svn.r3504 for OlexSys, GUI svn.r5492)
;
_audit_update_record
;
2018-07-06 deposited with the CCDC.
2018-11-07 downloaded from the CCDC.
;
_cell_angle_alpha 100.819(2)
_cell_angle_beta 96.705(2)
_cell_angle_gamma 113.4590(10)
_cell_formula_units_Z 2
_cell_length_a 7.4403(5)
_cell_length_b 7.5372(5)
_cell_length_c 10.8823(7)
_cell_measurement_reflns_used 5539
_cell_measurement_temperature 100
_cell_measurement_theta_max 27.03
_cell_measurement_theta_min 3.05
_cell_volume 537.32(6)
_computing_molecular_graphics 'Olex2 (Dolomanov et al., 2009)'
_computing_publication_material 'Olex2 (Dolomanov et al., 2009)'
_computing_structure_refinement 'olex2.refine (Bourhis et al., 2015)'
_computing_structure_solution 'SIR97 (Burla et al.,  2007)'
_diffrn_ambient_temperature 100
_diffrn_measured_fraction_theta_full 0.9959
_diffrn_measured_fraction_theta_max 0.9959
_diffrn_measurement_device_type 'Bruker APEX-II CCD'
_diffrn_measurement_method '\f and \w scans'
_diffrn_radiation_type 'Mo K\a'
_diffrn_radiation_wavelength 0.71073
_diffrn_reflns_av_R_equivalents 0.0610
_diffrn_reflns_av_unetI/netI 0.0356
_diffrn_reflns_limit_h_max 9
_diffrn_reflns_limit_h_min -9
_diffrn_reflns_limit_k_max 10
_diffrn_reflns_limit_k_min -10
_diffrn_reflns_limit_l_max 14
_diffrn_reflns_limit_l_min -14
_diffrn_reflns_number 16679
_diffrn_reflns_theta_full 28.3523
_diffrn_reflns_theta_max 28.35
_diffrn_reflns_theta_min 3.05
_diffrn_standards_number 0
_exptl_absorpt_coefficient_mu 0.085
_exptl_absorpt_correction_T_max 0.6
_exptl_absorpt_correction_T_min 0.6
_exptl_crystal_colour 'clear light colourless'
_exptl_crystal_colour_lustre clear
_exptl_crystal_colour_modifier light
_exptl_crystal_colour_primary colourless
_exptl_crystal_density_diffrn 1.2437
_exptl_crystal_description plate
_exptl_crystal_F_000 212.1092
_exptl_crystal_size_max 0.2
_exptl_crystal_size_mid 0.1
_exptl_crystal_size_min 0.08
_refine_diff_density_max 0.4518
_refine_diff_density_min -0.3159
_refine_diff_density_rms 0.0535
_refine_ls_d_res_high 0.7483
_refine_ls_d_res_low 6.6819
_refine_ls_extinction_expression Fc^*^=kFc[1+0.001xFc^2^\l^3^/sin(2\q)]^-1/4^
_refine_ls_goodness_of_fit_ref 1.1028
_refine_ls_hydrogen_treatment constr
_refine_ls_matrix_type full
_refine_ls_number_constraints 19
_refine_ls_number_parameters 138
_refine_ls_number_reflns 2669
_refine_ls_number_restraints 0
_refine_ls_restrained_S_all 1.1028
_refine_ls_R_factor_all 0.0970
_refine_ls_R_factor_gt 0.0635
_refine_ls_shift/su_max 0.0000
_refine_ls_shift/su_mean 0.0000
_refine_ls_structure_factor_coef Fsqd
_refine_ls_weighting_details 'w=1/[\s^2^(Fo^2^)+(0.0750P)^2^+0.1873P] where P=(Fo^2^+2Fc^2^)/3'
_refine_ls_weighting_scheme calc
_refine_ls_wR_factor_gt 0.1668
_refine_ls_wR_factor_ref 0.2003
_reflns_Friedel_coverage 0.0
_reflns_limit_h_max 9
_reflns_limit_h_min -9
_reflns_limit_k_max 9
_reflns_limit_k_min -10
_reflns_limit_l_max 14
_reflns_limit_l_min 0
_reflns_number_gt 1743
_reflns_number_total 2669
_reflns_threshold_expression I>=2u(I)
_cod_data_source_file c8nj04219e2.cif
_cod_data_source_block KJ_5KN_0m_a
_cod_depositor_comments 'Adding full bibliography for 7057945.cif.'
_cod_database_code 7057945
_olex2_refinement_description
;
;
_olex2_submission_special_instructions 'No special instructions were received'

loop_
_space_group_symop_id
_space_group_symop_operation_xyz
1 x,y,z
2 -x,-y,-z

loop_
_atom_site_label
_atom_site_type_symbol
_atom_site_fract_x
_atom_site_fract_y
_atom_site_fract_z
_atom_site_U_iso_or_equiv
_atom_site_adp_type
_atom_site_occupancy
_atom_site_refinement_flags_posn
O1 O 0.2030(3) 0.0938(2) 0.64942(17) 0.0790(6) Uani 1.000000 .
O2 O 0.3966(3) 0.3506(2) 0.81646(16) 0.0735(5) Uani 1.000000 .
N1 N 0.5341(4) 0.7888(3) 0.7517(2) 0.0890(8) Uani 1.000000 .
C1 C 0.0698(4) 0.3790(4) 0.2962(2) 0.0674(6) Uani 1.000000 .
H1 H 0.0080(4) 0.2399(4) 0.2758(2) 0.0809(8) Uiso 1.000000 R
C2 C 0.0472(5) 0.4765(5) 0.2046(2) 0.0823(8) Uani 1.000000 .
H2 H -0.0292(5) 0.4034(5) 0.1230(2) 0.0988(10) Uiso 1.000000 R
C3 C 0.1374(4) 0.6812(5) 0.2338(3) 0.0777(8) Uani 1.000000 .
H3 H 0.1257(4) 0.7469(5) 0.1712(3) 0.0932(9) Uiso 1.000000 R
C4 C 0.2440(4) 0.7888(4) 0.3542(3) 0.0779(8) Uani 1.000000 .
H4 H 0.3014(4) 0.9278(4) 0.3743(3) 0.0935(9) Uiso 1.000000 R
C5 C 0.2675(3) 0.6925(3) 0.4465(2) 0.0663(6) Uani 1.000000 .
H5 H 0.3405(3) 0.7674(3) 0.5286(2) 0.0796(7) Uiso 1.000000 R
C6 C 0.1831(3) 0.4849(3) 0.41835(19) 0.0498(5) Uani 1.000000 .
C7 C 0.2002(3) 0.3688(3) 0.5079(2) 0.0504(5) Uani 1.000000 .
H7 H 0.1248(3) 0.2313(3) 0.4762(2) 0.0604(6) Uiso 1.000000 R
C8 C 0.3054(3) 0.4253(3) 0.6276(2) 0.0492(5) Uani 1.000000 .
C9 C 0.4314(3) 0.6279(3) 0.6964(2) 0.0585(6) Uani 1.000000 .
C10 C 0.2940(3) 0.2696(3) 0.6967(2) 0.0569(5) Uani 1.000000 .
C11 C 0.4066(5) 0.2130(4) 0.8935(3) 0.0835(8) Uani 1.000000 .
H11a H 0.4088(5) 0.0959(4) 0.8398(3) 0.1002(10) Uiso 1.000000 R
H11b H 0.5279(5) 0.2786(4) 0.9601(3) 0.1002(10) Uiso 1.000000 R
C12 C 0.2322(5) 0.1543(5) 0.9502(3) 0.0977(10) Uani 1.000000 .
H12a H 0.2306(19) 0.2711(6) 1.0026(18) 0.1466(15) Uiso 1.000000 GR
H12b H 0.1130(5) 0.087(3) 0.8837(3) 0.1466(15) Uiso 1.000000 GR
H12c H 0.2372(18) 0.066(3) 1.0020(18) 0.1466(15) Uiso 1.000000 GR

loop_
_atom_site_aniso_label
_atom_site_aniso_U_11
_atom_site_aniso_U_22
_atom_site_aniso_U_33
_atom_site_aniso_U_12
_atom_site_aniso_U_13
_atom_site_aniso_U_23
O1 0.1035(13) 0.0379(8) 0.0772(11) 0.0180(8) -0.0011(9) 0.0137(7)
O2 0.0916(12) 0.0463(8) 0.0680(10) 0.0200(8) -0.0051(9) 0.0175(7)
N1 0.1133(18) 0.0426(11) 0.0797(14) 0.0134(11) -0.0147(13) 0.0123(10)
C1 0.0830(16) 0.0609(14) 0.0590(13) 0.0344(12) 0.0136(11) 0.0099(11)
C2 0.102(2) 0.102(2) 0.0544(14) 0.0553(18) 0.0154(13) 0.0199(14)
C3 0.0803(17) 0.099(2) 0.0803(18) 0.0478(16) 0.0329(14) 0.0510(16)
C4 0.0665(15) 0.0664(15) 0.103(2) 0.0198(12) 0.0162(14) 0.0470(15)
C5 0.0572(13) 0.0509(12) 0.0774(15) 0.0098(10) 0.0027(11) 0.0240(11)
C6 0.0460(10) 0.0485(10) 0.0574(11) 0.0204(8) 0.0163(9) 0.0162(9)
C7 0.0504(10) 0.0377(9) 0.0604(12) 0.0166(8) 0.0140(9) 0.0108(8)
C8 0.0502(10) 0.0368(9) 0.0601(12) 0.0175(8) 0.0131(9) 0.0134(8)
C9 0.0675(13) 0.0409(10) 0.0612(12) 0.0187(10) 0.0050(10) 0.0156(9)
C10 0.0621(12) 0.0401(10) 0.0636(13) 0.0184(9) 0.0076(10) 0.0136(9)
C11 0.0954(19) 0.0665(16) 0.0781(17) 0.0257(14) 0.0049(15) 0.0238(13)
C12 0.113(2) 0.101(2) 0.0779(19) 0.047(2) 0.0147(17) 0.0210(17)

loop_
_atom_type_symbol
_atom_type_scat_dispersion_real
_atom_type_scat_dispersion_imag
_atom_type_scat_Cromer_Mann_a1
_atom_type_scat_Cromer_Mann_a2
_atom_type_scat_Cromer_Mann_a3
_atom_type_scat_Cromer_Mann_a4
_atom_type_scat_Cromer_Mann_b1
_atom_type_scat_Cromer_Mann_b2
_atom_type_scat_Cromer_Mann_b3
_atom_type_scat_Cromer_Mann_b4
_atom_type_scat_Cromer_Mann_c
_atom_type_scat_source
_atom_type_scat_dispersion_source
H 0.00000 0.00000 0.49300 0.32291 0.14019 0.04081 10.51090 26.12570 3.14236 57.79970 0.0030380000826 'International Tables Volume C Table 6.1.1.4 (pp. 500-502)' 'Henke, Gullikson and Davis, At. Data and Nucl. Data Tables, 1993, 54, 2'
C 0.00347 0.00161 2.31000 1.02000 1.58860 0.86500 20.84390 10.20750 0.56870 51.65120 0.215599998832 'International Tables Volume C Table 6.1.1.4 (pp. 500-502)' 'Henke, Gullikson and Davis, At. Data and Nucl. Data Tables, 1993, 54, 2'
O 0.01158 0.00611 3.04850 2.28680 1.54630 0.86700 13.27710 5.70110 0.32390 32.90890 0.250800013542 'International Tables Volume C Table 6.1.1.4 (pp. 500-502)' 'Henke, Gullikson and Davis, At. Data and Nucl. Data Tables, 1993, 54, 2'
N 0.00653 0.00323 12.21260 3.13220 2.01250 1.16630 0.00570 9.89330 28.99750 0.58260 -11.5290002823 'International Tables Volume C Table 6.1.1.4 (pp. 500-502)' 'Henke, Gullikson and Davis, At. Data and Nucl. Data Tables, 1993, 54, 2'

loop_
_geom_angle_atom_site_label_1
_geom_angle_atom_site_label_2
_geom_angle_atom_site_label_3
_geom_angle
C11 O2 C10 117.07(18)
C2 C1 H1 119.50(16)
C6 C1 H1 119.50(13)
C6 C1 C2 121.0(2)
H2 C2 C1 120.04(16)
C3 C2 C1 119.9(2)
C3 C2 H2 120.04(16)
H3 C3 C2 119.90(16)
C4 C3 C2 120.2(2)
C4 C3 H3 119.90(15)
H4 C4 C3 119.86(15)
C5 C4 C3 120.3(2)
C5 C4 H4 119.86(16)
H5 C5 C4 119.64(16)
C6 C5 C4 120.7(2)
C6 C5 H5 119.64(13)
C5 C6 C1 117.8(2)
C7 C6 C1 116.98(19)
C7 C6 C5 125.19(19)
H7 C7 C6 114.43(11)
C8 C7 C6 131.14(18)
C8 C7 H7 114.43(11)
C9 C8 C7 124.54(18)
C10 C8 C7 119.07(17)
C10 C8 C9 116.39(18)
C8 C9 N1 179.0(3)
O2 C10 O1 124.6(2)
C8 C10 O1 123.9(2)
C8 C10 O2 111.52(17)
H11a C11 O2 110.03(14)
H11b C11 O2 110.03(13)
H11b C11 H11a 108.4
C12 C11 O2 108.3(3)
C12 C11 H11a 110.03(18)
C12 C11 H11b 110.03(17)
H12a C12 C11 109.5
H12b C12 C11 109.5
H12b C12 H12a 109.5
H12c C12 C11 109.5
H12c C12 H12a 109.5
H12c C12 H12b 109.5

loop_
_geom_bond_atom_site_label_1
_geom_bond_atom_site_label_2
_geom_bond_distance
O1 C10 1.195(2)
O2 C10 1.324(3)
O2 C11 1.469(3)
N1 C9 1.139(3)
C1 H1 0.9300
C1 C2 1.378(4)
C1 C6 1.385(3)
C2 H2 0.9300
C2 C3 1.369(4)
C3 H3 0.9300
C3 C4 1.359(4)
C4 H4 0.9300
C4 C5 1.379(3)
C5 H5 0.9300
C5 C6 1.389(3)
C6 C7 1.453(3)
C7 H7 0.9300
C7 C8 1.334(3)
C8 C9 1.428(3)
C8 C10 1.489(3)
C11 H11a 0.9700
C11 H11b 0.9700
C11 C12 1.447(4)
C12 H12a 0.9600
C12 H12b 0.9600
C12 H12c 0.9600
